data_9015230
loop_
_publ_author_name
'Effenberger, H.'

_publ_section_title
;
 CdCu(OH)(AsO4), the first Cd member of the adelite-descloizite structure type
;
_journal_name_full 'Zeitschrift fur Kristallographie'
_journal_page_first 85
_journal_page_last 85
_journal_volume 19
_journal_year 2002
_chemical_compound_source Synthetic
_chemical_formula_sum 'As Cd Cu H O5'
_space_group_IT_number 62
_symmetry_space_group_name_Hall '-P 2ac 2n'
_symmetry_space_group_name_H-M 'P n m a'
_cell_angle_alpha 90
_cell_angle_beta 90
_cell_angle_gamma 90
_cell_length_a 7.415
_cell_length_b 5.890
_cell_length_c 9.016
_cell_formula_units_Z 4
_cell_volume 393.768
_database_code_amcsd 0019130
_exptl_crystal_density_diffrn 5.598
_cod_original_formula_sum 'Cd Cu As O5 H'
_cod_database_code 9015230
_amcsd_formula_title CdCu(OH)(AsO4)

loop_
_space_group_symop_operation_xyz
x,y,z
x,1/2-y,z
-x,1/2+y,-z
1/2-x,1/2+y,1/2+z
1/2+x,1/2-y,1/2-z
1/2+x,y,1/2-z
1/2-x,-y,1/2+z
-x,-y,-z

loop_
_atom_site_label
_atom_site_fract_x
_atom_site_fract_y
_atom_site_fract_z
_atom_site_U_iso_or_equiv
Cd 0.12235 0.25000 0.18220 0.01477
Cu 0.50000 0.00000 0.00000 0.00856
As 0.86997 0.75000 0.16222 0.00731
O1 0.87590 0.51130 0.26530 0.01350
O2 0.03550 0.75000 0.03580 0.02320
O3 0.68310 0.75000 0.05000 0.01420
O4 0.63580 0.25000 0.07140 0.00810
H 0.72400 0.25000 0.04400 0.00400

loop_
_cod_related_entry_id
_cod_related_entry_database
_cod_related_entry_code
1 AMCSD 0019130
